data_2019233
loop_
_publ_author_name
'Thomas, Lynne H.'
'Adam, Martin S.'
'O'Neill, Andrew'
'Wilson, Chick C.'

_publ_section_title
;
 Utilizing proton transfer to produce molecular salts in bromanilic acid
 substituted-pyridine molecular complexes -- predictable synthons?
;
_journal_coeditor_code FM3015
_journal_issue 11
_journal_name_full 'Acta Crystallographica Section C'
_journal_page_first 1279
_journal_page_last 1288
_journal_paper_doi 10.1107/S0108270113029533
_journal_volume 69
_journal_year 2013
_chemical_formula_iupac 'C6 H6 Br N , C6 H2 Br2 O4'
_chemical_formula_moiety 'C6 H6 Br N, C6 H2 Br2 O4'
_chemical_formula_sum 'C12 H8 Br3 N O4'
_chemical_formula_weight 469.91
_chemical_name_systematic
;
2-Bromo-3-methylpyridine--bromanilic acid (1/1)
;
_space_group_IT_number 14
_symmetry_cell_setting monoclinic
_symmetry_space_group_name_Hall '-P 2ybc'
_symmetry_space_group_name_H-M 'P 1 21/c 1'
_atom_sites_solution_hydrogens geom
_atom_sites_solution_primary direct
_atom_sites_solution_secondary difmap
_audit_creation_method 'WinGX routine CIF_UPDATE'
_cell_angle_alpha 90
_cell_angle_beta 91.556(4)
_cell_angle_gamma 90
_cell_formula_units_Z 4
_cell_length_a 5.2866(3)
_cell_length_b 13.3814(8)
_cell_length_c 20.3576(13)
_cell_measurement_temperature 100(2)
_cell_volume 1439.61(15)
_computing_cell_refinement 'APEX2 (Bruker, 2009)'
_computing_data_collection 'APEX2 (Bruker, 2009)'
_computing_data_reduction 'APEX2 (Bruker, 2009)'
_computing_structure_refinement 'SHELXL97 (Sheldrick, 2008)'
_computing_structure_solution 'SHELXS97 (Sheldrick, 2008)'
_diffrn_ambient_temperature 100(2)
_diffrn_measured_fraction_theta_full 0.996
_diffrn_measured_fraction_theta_max 0.996
_diffrn_measurement_device_type 'Bruker APEXII CCD area-detector'
_diffrn_measurement_method 'CCD; rotation images'
_diffrn_radiation_monochromator graphite
_diffrn_radiation_type MoK\a
_diffrn_radiation_wavelength 0.71073
_diffrn_reflns_av_R_equivalents 0.0713
_diffrn_reflns_limit_h_max 5
_diffrn_reflns_limit_h_min -6
_diffrn_reflns_limit_k_max 17
_diffrn_reflns_limit_k_min -17
_diffrn_reflns_limit_l_max 26
_diffrn_reflns_limit_l_min -26
_diffrn_reflns_number 14350
_diffrn_reflns_theta_full 27.24
_diffrn_reflns_theta_max 27.24
_diffrn_reflns_theta_min 1.82
_exptl_absorpt_coefficient_mu 8.42
_exptl_absorpt_correction_T_max 1.0000
_exptl_absorpt_correction_T_min 0.465046
_exptl_absorpt_correction_type multi-scan
_exptl_absorpt_process_details '(SADABS; Blessing, 1995)'
_exptl_crystal_colour red
_exptl_crystal_density_diffrn 2.168
_exptl_crystal_density_method 'not measured'
_exptl_crystal_description block
_exptl_crystal_F_000 896
_exptl_crystal_size_max 0.25
_exptl_crystal_size_mid 0.2
_exptl_crystal_size_min 0.1
_refine_diff_density_max 0.772
_refine_diff_density_min -0.672
_refine_ls_extinction_method none
_refine_ls_goodness_of_fit_ref 1.032
_refine_ls_hydrogen_treatment mixed
_refine_ls_matrix_type full
_refine_ls_number_parameters 188
_refine_ls_number_reflns 3202
_refine_ls_number_restraints 1
_refine_ls_restrained_S_all 1.032
_refine_ls_R_factor_all 0.0714
_refine_ls_R_factor_gt 0.0393
_refine_ls_shift/su_max 0.001
_refine_ls_shift/su_mean 0
_refine_ls_structure_factor_coef Fsqd
_refine_ls_weighting_details 'calc w = 1/[\s^2^(Fo^2^)+(0.0324P)^2^+0.0000P] where P = (Fo^2^+2Fc^2^)/3'
_refine_ls_weighting_scheme calc
_refine_ls_wR_factor_ref 0.0861
_reflns_number_gt 2267
_reflns_number_total 3202
_reflns_threshold_expression I>2\s(I)
_cod_data_source_file fm3015.cif
_cod_data_source_block ba_2br3mepyr
_cod_original_sg_symbol_H-M 'P 21/c'
_cod_database_code 2019233

loop_
_symmetry_equiv_pos_as_xyz
'x, y, z'
'-x, y+1/2, -z+1/2'
'-x, -y, -z'
'x, -y-1/2, z-1/2'

loop_
_atom_site_type_symbol
_atom_site_label
_atom_site_fract_x
_atom_site_fract_y
_atom_site_fract_z
_atom_site_U_iso_or_equiv
_atom_site_adp_type
_atom_site_calc_flag
_atom_site_refinement_flags
_atom_site_occupancy
_atom_site_symmetry_multiplicity
C C1 0.6951(8) 0.5218(3) 0.4532(2) 0.0142(10) Uani d . 1 1
C C3 0.6017(8) 0.5990(3) 0.4964(2) 0.0153(10) Uani d . 1 1
C C2 0.6005(8) 0.4285(3) 0.4553(2) 0.0134(10) Uani d . 1 1
O O1 0.6758(6) 0.3552(2) 0.41693(17) 0.0226(8) Uani d D 1 1
O O2 0.6701(6) 0.6863(2) 0.49613(16) 0.0244(8) Uani d . 1 1
Br Br1 0.95526(9) 0.55598(3) 0.39596(2) 0.01783(14) Uani d . 1 1
C C4 0.6894(8) 0.0737(3) 0.5152(2) 0.0149(10) Uani d . 1 1
C C6 0.5333(8) 0.0834(3) 0.4566(2) 0.0148(10) Uani d . 1 1
C C5 0.3339(8) 0.0032(3) 0.4423(2) 0.0141(10) Uani d . 1 1
O O3 0.1920(6) 0.0119(2) 0.38894(16) 0.0188(8) Uani d . 1 1
O O4 0.5461(6) 0.1528(2) 0.41714(16) 0.0190(7) Uani d . 1 1
Br Br2 0.93951(9) 0.17269(3) 0.52850(2) 0.01781(14) Uani d . 1 1
C C7 0.3385(8) 0.1755(3) 0.2548(2) 0.0169(11) Uani d . 1 1
C C8 0.3281(9) 0.2589(4) 0.2135(2) 0.0205(11) Uani d . 1 1
C C9 0.1496(9) 0.3294(4) 0.2290(2) 0.0244(12) Uani d . 1 1
H H9 0.1296 0.3858 0.2027 0.029 Uiso calc R 1 1
C C10 0.0000(9) 0.3180(3) 0.2830(2) 0.0239(12) Uani d . 1 1
H H10 -0.1194 0.3661 0.2933 0.029 Uiso calc R 1 1
C C11 0.0310(9) 0.2333(4) 0.3214(2) 0.0233(12) Uani d . 1 1
H H11 -0.0658 0.2259 0.3586 0.028 Uiso calc R 1 1
N N1 0.1966(7) 0.1620(3) 0.30642(18) 0.0161(9) Uani d . 1 1
C C12 0.4994(9) 0.2719(4) 0.1563(2) 0.0308(13) Uani d . 1 1
H H12A 0.4070 0.2577 0.1162 0.046 Uiso calc R 1 1
H H12B 0.6400 0.2268 0.1609 0.046 Uiso calc R 1 1
H H12C 0.5604 0.3394 0.1554 0.046 Uiso calc R 1 1
Br Br3 0.56870(10) 0.06825(4) 0.23905(3) 0.02778(16) Uani d . 1 1
H H1 0.601(8) 0.301(2) 0.427(2) 0.033 Uiso d D 1 1
H H2 0.227(10) 0.064(4) 0.361(3) 0.042(17) Uiso d . 1 1

loop_
_atom_site_aniso_label
_atom_site_aniso_U_11
_atom_site_aniso_U_22
_atom_site_aniso_U_33
_atom_site_aniso_U_12
_atom_site_aniso_U_13
_atom_site_aniso_U_23
C1 0.013(3) 0.018(2) 0.012(2) -0.0009(19) 0.0048(19) 0.0018(19)
C3 0.014(3) 0.015(2) 0.018(3) 0.0006(19) 0.001(2) 0.005(2)
C2 0.012(3) 0.013(2) 0.015(2) -0.0030(18) 0.0001(19) 0.0026(19)
O1 0.028(2) 0.0113(17) 0.029(2) -0.0051(15) 0.0139(16) -0.0011(15)
O2 0.029(2) 0.0144(19) 0.030(2) -0.0055(15) 0.0083(16) -0.0055(15)
Br1 0.0156(3) 0.0173(3) 0.0208(3) -0.00355(18) 0.0055(2) 0.0019(2)
C4 0.015(3) 0.013(2) 0.017(2) -0.0071(18) 0.004(2) -0.0015(19)
C6 0.009(3) 0.013(2) 0.022(3) 0.0018(18) 0.005(2) -0.001(2)
C5 0.015(3) 0.011(2) 0.017(3) -0.0012(19) 0.005(2) -0.002(2)
O3 0.021(2) 0.0135(18) 0.022(2) -0.0048(14) -0.0002(16) 0.0040(15)
O4 0.023(2) 0.0131(17) 0.0206(18) -0.0049(14) 0.0025(15) 0.0047(14)
Br2 0.0172(3) 0.0130(2) 0.0234(3) -0.00624(19) 0.0034(2) -0.0012(2)
C7 0.011(3) 0.018(3) 0.022(3) -0.0001(19) -0.002(2) -0.002(2)
C8 0.021(3) 0.026(3) 0.014(3) -0.007(2) -0.004(2) -0.003(2)
C9 0.030(3) 0.019(3) 0.024(3) -0.008(2) -0.001(2) 0.004(2)
C10 0.025(3) 0.017(3) 0.029(3) 0.003(2) 0.003(2) -0.004(2)
C11 0.025(3) 0.025(3) 0.020(3) -0.001(2) 0.007(2) 0.001(2)
N1 0.019(2) 0.013(2) 0.017(2) -0.0002(16) -0.0008(17) -0.0014(17)
C12 0.029(3) 0.044(3) 0.019(3) -0.008(3) 0.001(2) 0.014(3)
Br3 0.0233(3) 0.0317(3) 0.0284(3) 0.0097(2) 0.0017(2) -0.0022(2)

loop_
_atom_type_symbol
_atom_type_description
_atom_type_scat_dispersion_real
_atom_type_scat_dispersion_imag
_atom_type_scat_source
C C 0.003 0.002 'International Tables Vol C Tables 4.2.6.8 and 6.1.1.4'
H H 0 0 'International Tables Vol C Tables 4.2.6.8 and 6.1.1.4'
N N 0.006 0.003 'International Tables Vol C Tables 4.2.6.8 and 6.1.1.4'
O O 0.011 0.006 'International Tables Vol C Tables 4.2.6.8 and 6.1.1.4'
Br Br -0.29 2.46 'International Tables Vol C Tables 4.2.6.8 and 6.1.1.4'

loop_
_geom_angle_atom_site_label_1
_geom_angle_atom_site_label_2
_geom_angle_atom_site_label_3
_geom_angle_site_symmetry_1
_geom_angle_site_symmetry_3
_geom_angle
C2 C1 C3 . . 120.5(4)
C2 C1 Br1 . . 121.6(3)
C3 C1 Br1 . . 117.9(3)
O2 C3 C1 . . 124.9(4)
O2 C3 C2 . 3_666 116.6(4)
C1 C3 C2 . 3_666 118.5(4)
O1 C2 C1 . . 123.4(4)
O1 C2 C3 . 3_666 115.6(4)
C1 C2 C3 . 3_666 121.0(4)
C2 O1 H1 . . 110(4)
C5 C4 C6 3_656 . 122.7(4)
C5 C4 Br2 3_656 . 121.2(3)
C6 C4 Br2 . . 116.1(3)
O4 C6 C4 . . 124.7(4)
O4 C6 C5 . . 117.1(4)
C4 C6 C5 . . 118.2(4)
O3 C5 C4 . 3_656 122.6(4)
O3 C5 C6 . . 118.3(4)
C4 C5 C6 3_656 . 119.1(4)
C5 O3 H2 . . 117(3)
N1 C7 C8 . . 125.1(4)
N1 C7 Br3 . . 114.1(3)
C8 C7 Br3 . . 120.9(4)
C9 C8 C7 . . 115.2(4)
C9 C8 C12 . . 121.9(4)
C7 C8 C12 . . 122.9(4)
C8 C9 C10 . . 121.2(5)
C8 C9 H9 . . 119.4
C10 C9 H9 . . 119.4
C9 C10 C11 . . 118.7(5)
C9 C10 H10 . . 120.7
C11 C10 H10 . . 120.7
N1 C11 C10 . . 121.6(5)
N1 C11 H11 . . 119.2
C10 C11 H11 . . 119.2
C7 N1 C11 . . 118.3(4)
C8 C12 H12A . . 109.5
C8 C12 H12B . . 109.5
H12A C12 H12B . . 109.5
C8 C12 H12C . . 109.5
H12A C12 H12C . . 109.5
H12B C12 H12C . . 109.5

loop_
_geom_bond_atom_site_label_1
_geom_bond_atom_site_label_2
_geom_bond_site_symmetry_2
_geom_bond_distance
C1 C2 . 1.346(6)
C1 C3 . 1.453(6)
C1 Br1 . 1.882(4)
C3 O2 . 1.223(5)
C3 C2 3_666 1.517(6)
C2 O1 . 1.322(5)
C2 C3 3_666 1.517(6)
O1 H1 . 0.857(19)
C4 C5 3_656 1.353(6)
C4 C6 . 1.437(6)
C4 Br2 . 1.886(4)
C6 O4 . 1.230(5)
C6 C5 . 1.527(6)
C5 O3 . 1.308(5)
C5 C4 3_656 1.353(6)
O3 H2 . 0.92(5)
C7 N1 . 1.321(6)
C7 C8 . 1.397(6)
C7 Br3 . 1.914(4)
C8 C9 . 1.378(7)
C8 C12 . 1.504(7)
C9 C10 . 1.379(7)
C9 H9 . 0.9300
C10 C11 . 1.384(6)
C10 H10 . 0.9300
C11 N1 . 1.336(6)
C11 H11 . 0.9300
C12 H12A . 0.9600
C12 H12B . 0.9600
C12 H12C . 0.9600

loop_
_geom_hbond_atom_site_label_D
_geom_hbond_atom_site_label_H
_geom_hbond_atom_site_label_A
_geom_hbond_site_symmetry_A
_geom_hbond_distance_DH
_geom_hbond_distance_HA
_geom_hbond_distance_DA
_geom_hbond_angle_DHA
O1 H1 O4 . 0.857(19) 2.01(3) 2.794(4) 151(5)
O1 H1 O2 3_666 0.857(19) 2.15(5) 2.638(5) 115(4)
O3 H2 N1 . 0.92(5) 1.73(5) 2.619(5) 163(5)
